data_7038986
loop_
_publ_author_name
'Connelly Robinson, Samantha J.'
'Zall, Christopher M.'
'Miller, Deanna L.'
'Linehan, John C.'
'Appel, Aaron M.'

_publ_section_title
;
 Solvent influence on the thermodynamics for hydride transfer from
 bis(diphosphine) complexes of nickel.
;
_journal_issue 24
_journal_name_full 'Dalton transactions (Cambridge, England : 2003)'
_journal_page_first 10017
_journal_page_last 10023
_journal_paper_doi 10.1039/c6dt00309e
_journal_volume 45
_journal_year 2016
_chemical_formula_moiety 'C20 H32 Ni P4, 2(B F4)'
_chemical_formula_sum 'C20 H32 B2 F8 Ni P4'
_chemical_formula_weight 628.66
_chemical_name_systematic Ni(dmpbz)2(BF4)2
_chemical_properties_physical Air-sensitive
_space_group_crystal_system orthorhombic
_space_group_IT_number 60
_space_group_name_Hall '-P 2n 2ab'
_space_group_name_H-M_alt 'P b c n'
_symmetry_space_group_name_Hall '-P 2n 2ab'
_symmetry_space_group_name_H-M 'P b c n'
_atom_sites_solution_hydrogens geom
_atom_sites_solution_primary direct
_audit_creation_date 2014-10-14
_audit_creation_method
;
Olex2 1.2
(compiled 2014.08.28 svn.r2986 for OlexSys, GUI svn.r4874)
;
_audit_update_record
;
2016-01-21 deposited with the CCDC.
2016-04-01 downloaded from the CCDC.
;
_cell_angle_alpha 90
_cell_angle_beta 90
_cell_angle_gamma 90
_cell_formula_units_Z 4
_cell_length_a 16.0457(14)
_cell_length_b 9.2602(8)
_cell_length_c 17.5605(14)
_cell_measurement_reflns_used 2670
_cell_measurement_temperature 100
_cell_measurement_theta_max 25.01
_cell_measurement_theta_min 2.32
_cell_volume 2609.3(4)
_computing_cell_refinement 'SAINT v8.34A (Bruker, 2013)'
_computing_data_reduction 'SAINT v8.34A (Bruker, 2013)'
_computing_molecular_graphics 'Olex2 (Dolomanov et al., 2009)'
_computing_publication_material 'Olex2 (Dolomanov et al., 2009)'
_computing_structure_refinement 'ShelXL (Sheldrick, 2008)'
_computing_structure_solution 'ShelXS (Sheldrick, 2008)'
_diffrn_ambient_temperature 100
_diffrn_measured_fraction_theta_full 0.994
_diffrn_measured_fraction_theta_max 0.989
_diffrn_measurement_device_type 'Bruker APEX-II CCD'
_diffrn_measurement_method '\f and \w scans'
_diffrn_radiation_type MoK\a
_diffrn_radiation_wavelength 0.71073
_diffrn_reflns_av_R_equivalents 0.0717
_diffrn_reflns_av_unetI/netI 0.0616
_diffrn_reflns_Laue_measured_fraction_full 0.994
_diffrn_reflns_Laue_measured_fraction_max 0.989
_diffrn_reflns_limit_h_max 19
_diffrn_reflns_limit_h_min -20
_diffrn_reflns_limit_k_max 9
_diffrn_reflns_limit_k_min -12
_diffrn_reflns_limit_l_max 22
_diffrn_reflns_limit_l_min -22
_diffrn_reflns_number 19719
_diffrn_reflns_point_group_measured_fraction_full 0.994
_diffrn_reflns_point_group_measured_fraction_max 0.989
_diffrn_reflns_theta_full 25.242
_diffrn_reflns_theta_max 27.518
_diffrn_reflns_theta_min 2.320
_diffrn_standards_number 0
_exptl_absorpt_coefficient_mu 1.056
_exptl_absorpt_correction_T_max 0.7456
_exptl_absorpt_correction_T_min 0.5843
_exptl_absorpt_correction_type multi-scan
_exptl_absorpt_process_details
;
SADABS-2012/1 (Bruker,2012) was used for absorption correction.
wR2(int) was 0.0578 before and 0.0474 after correction.
The Ratio of minimum to maximum transmission is 0.7837.
The \l/2 correction factor is 0.0015.
;
_exptl_crystal_colour 'clear light colourless'
_exptl_crystal_colour_lustre clear
_exptl_crystal_colour_modifier light
_exptl_crystal_colour_primary colourless
_exptl_crystal_density_diffrn 1.600
_exptl_crystal_description plate
_exptl_crystal_F_000 1288
_exptl_crystal_size_max 0.3
_exptl_crystal_size_mid 0.2
_exptl_crystal_size_min 0.05
_refine_diff_density_max 0.879
_refine_diff_density_min -0.596
_refine_diff_density_rms 0.092
_refine_ls_extinction_method none
_refine_ls_goodness_of_fit_ref 1.018
_refine_ls_hydrogen_treatment constr
_refine_ls_matrix_type full
_refine_ls_number_parameters 238
_refine_ls_number_reflns 2971
_refine_ls_number_restraints 0
_refine_ls_restrained_S_all 1.018
_refine_ls_R_factor_all 0.1166
_refine_ls_R_factor_gt 0.0548
_refine_ls_shift/su_max 0.000
_refine_ls_shift/su_mean 0.000
_refine_ls_structure_factor_coef Fsqd
_refine_ls_weighting_details 'w=1/[\s^2^(Fo^2^)+(0.0650P)^2^+5.6613P] where P=(Fo^2^+2Fc^2^)/3'
_refine_ls_weighting_scheme calc
_refine_ls_wR_factor_gt 0.1244
_refine_ls_wR_factor_ref 0.1561
_reflns_Friedel_coverage 0.000
_reflns_number_gt 1731
_reflns_number_total 2971
_reflns_threshold_expression 'I > 2\s(I)'
_cod_data_source_file c6dt00309e2.cif
_cod_data_source_block miller041_b
_cod_depositor_comments 'Adding full bibliography for 7038986--7038987.cif.'
_cod_database_code 7038986
_shelxl_version_number 2013-4
_shelx_space_group_comment
;
The symmetry employed for this shelxl refinement is uniquely defined
by the following loop, which should always be used as a source of
symmetry information in preference to the above space-group names.
They are only intended as comments.
;
_olex2_refinement_description
;
1. Fixed Uiso
 At 1.2 times of:
  All C(H) groups
 At 1.5 times of:
  All C(H,H,H) groups
2. Uiso/Uaniso restraints and constraints
Uanis(C5) = Uanis(C5A)
Uanis(C6) = Uanis(C6A)
Uanis(C7) = Uanis(C7A)
Uanis(C8) = Uanis(C8A)
Uanis(C9) = Uanis(C9A)
Uanis(C10) = Uanis(C10A)
Uanis(C1) = Uanis(C1A)
Uanis(C2) = Uanis(C2A)
3. Others
 Sof(C2A)=Sof(H2AA)=Sof(H2AB)=Sof(H2AC)=Sof(C1A)=Sof(H1AA)=Sof(H1AB)=Sof(H1AC)=
 Sof(P2A)=Sof(C10A)=Sof(C9A)=Sof(H9A)=Sof(C8A)=Sof(H8A)=Sof(C7A)=Sof(H7A)=
 Sof(C6A)=Sof(H6A)=Sof(C5A)=1-FVAR(1)
 Sof(P2)=Sof(C1)=Sof(H1A)=Sof(H1B)=Sof(H1C)=Sof(C2)=Sof(H2A)=Sof(H2B)=Sof(H2C)=
 Sof(C5)=Sof(C6)=Sof(H6)=Sof(C7)=Sof(H7)=Sof(C8)=Sof(H8)=Sof(C9)=Sof(H9)=
 Sof(C10)=FVAR(1)
 Sof(F7A)=Sof(F3A)=Sof(F2A)=1-FVAR(2)
 Sof(F2)=Sof(F3)=Sof(F7)=FVAR(2)
 Sof(F1A)=1-FVAR(3)
 Sof(F1)=FVAR(3)
4.a Aromatic/amide H refined with riding coordinates:
 C6(H6), C7(H7), C8(H8), C9(H9), C9A(H9A), C8A(H8A), C7A(H7A), C6A(H6A)
4.b Idealised Me refined as rotating group:
 C1(H1A,H1B,H1C), C2(H2A,H2B,H2C), C3(H3A,H3B,H3C), C4(H4A,H4B,H4C), C2A(H2AA,
 H2AB,H2AC), C1A(H1AA,H1AB,H1AC)
;
_olex2_exptl_crystal_mounting_method 'mounted on a nylon loop'
_olex2_submission_original_sample_id Miller041
_olex2_submission_special_instructions 'No special instructions were received'

loop_
_space_group_symop_operation_xyz
'x, y, z'
'x+1/2, -y+1/2, -z'
'-x, y, -z+1/2'
'-x+1/2, -y+1/2, z+1/2'
'-x, -y, -z'
'-x-1/2, y-1/2, z'
'x, -y, z-1/2'
'x-1/2, y-1/2, -z-1/2'

loop_
_atom_site_label
_atom_site_type_symbol
_atom_site_fract_x
_atom_site_fract_y
_atom_site_fract_z
_atom_site_U_iso_or_equiv
_atom_site_adp_type
_atom_site_occupancy
_atom_site_site_symmetry_order
_atom_site_calc_flag
_atom_site_refinement_flags_posn
_atom_site_refinement_flags_adp
_atom_site_refinement_flags_occupancy
_atom_site_disorder_assembly
_atom_site_disorder_group
Ni1 Ni 0.5000 0.5000 0.5000 0.0292(2) Uani 1 2 d S T P A .
P1 P 0.60700(8) 0.49325(14) 0.42253(7) 0.0385(3) Uani 1 1 d . . . . .
P2 P 0.4507(3) 0.3042(5) 0.4486(2) 0.0270(7) Uani 0.635(7) 1 d . . . A 1
C1 C 0.3702(6) 0.3380(13) 0.3790(5) 0.054(3) Uani 0.635(7) 1 d . . . A 1
H1A H 0.3237 0.3889 0.4032 0.081 Uiso 0.635(7) 1 calc GR . . A 1
H1B H 0.3504 0.2459 0.3582 0.081 Uiso 0.635(7) 1 calc GR . . A 1
H1C H 0.3928 0.3974 0.3377 0.081 Uiso 0.635(7) 1 calc GR . . A 1
C2 C 0.4136(7) 0.1563(10) 0.5055(6) 0.051(3) Uani 0.635(7) 1 d . . . A 1
H2A H 0.4550 0.1331 0.5447 0.076 Uiso 0.635(7) 1 calc GR . . A 1
H2B H 0.4047 0.0717 0.4730 0.076 Uiso 0.635(7) 1 calc GR . . A 1
H2C H 0.3610 0.1834 0.5299 0.076 Uiso 0.635(7) 1 calc GR . . A 1
C3 C 0.7116(3) 0.5137(6) 0.4603(3) 0.0499(13) Uani 1 1 d . . . . .
H3A H 0.7191 0.6126 0.4789 0.075 Uiso 1 1 calc GR . . . .
H3B H 0.7523 0.4939 0.4200 0.075 Uiso 1 1 calc GR . . . .
H3C H 0.7199 0.4456 0.5023 0.075 Uiso 1 1 calc GR . . . .
C4 C 0.5996(4) 0.6211(6) 0.3437(3) 0.0642(18) Uani 1 1 d . . . . .
H4A H 0.5463 0.6078 0.3173 0.096 Uiso 1 1 calc GR . . . .
H4B H 0.6455 0.6041 0.3079 0.096 Uiso 1 1 calc GR . . . .
H4C H 0.6031 0.7199 0.3634 0.096 Uiso 1 1 calc GR . . . .
C5 C 0.6013(6) 0.3138(14) 0.3790(7) 0.0252(19) Uani 0.635(7) 1 d . . . A 1
C6 C 0.6648(6) 0.2644(11) 0.3268(6) 0.0345(18) Uani 0.635(7) 1 d . . . A 1
H6 H 0.7119 0.3234 0.3165 0.041 Uiso 0.635(7) 1 calc R . . A 1
C7 C 0.6571(7) 0.1337(14) 0.2925(5) 0.040(3) Uani 0.635(7) 1 d . . . A 1
H7 H 0.6997 0.1027 0.2587 0.048 Uiso 0.635(7) 1 calc R . . A 1
C8 C 0.5895(7) 0.0440(12) 0.3050(5) 0.037(2) Uani 0.635(7) 1 d . . . A 1
H8 H 0.5852 -0.0467 0.2801 0.044 Uiso 0.635(7) 1 calc R . . A 1
C9 C 0.5277(7) 0.0912(14) 0.3555(6) 0.036(2) Uani 0.635(7) 1 d . . . A 1
H9 H 0.4817 0.0300 0.3663 0.043 Uiso 0.635(7) 1 calc R . . A 1
C10 C 0.5324(6) 0.2244(12) 0.3898(6) 0.0235(19) Uani 0.635(7) 1 d . . . A 1
C2A C 0.4187(13) 0.160(2) 0.4667(10) 0.051(3) Uani 0.365(7) 1 d . . . A 2
H2AA H 0.4555 0.1181 0.5054 0.076 Uiso 0.365(7) 1 calc GR . . A 2
H2AB H 0.4074 0.0875 0.4272 0.076 Uiso 0.365(7) 1 calc GR . . A 2
H2AC H 0.3662 0.1894 0.4905 0.076 Uiso 0.365(7) 1 calc GR . . A 2
C1A C 0.3986(10) 0.374(3) 0.3482(10) 0.054(3) Uani 0.365(7) 1 d . . . A 2
H1AA H 0.3488 0.4182 0.3703 0.081 Uiso 0.365(7) 1 calc GR . . A 2
H1AB H 0.3823 0.2907 0.3170 0.081 Uiso 0.365(7) 1 calc GR . . A 2
H1AC H 0.4278 0.4445 0.3165 0.081 Uiso 0.365(7) 1 calc GR . . A 2
P2A P 0.4678(4) 0.3130(8) 0.4248(4) 0.0248(13) Uani 0.365(7) 1 d . . . A 2
C10A C 0.5585(13) 0.247(3) 0.3780(12) 0.0235(19) Uani 0.365(7) 1 d . . . A 2
C9A C 0.5562(14) 0.112(3) 0.3382(13) 0.036(2) Uani 0.365(7) 1 d . . . A 2
H9A H 0.5083 0.0521 0.3389 0.043 Uiso 0.365(7) 1 calc R . . A 2
C8A C 0.6262(14) 0.075(3) 0.2991(12) 0.037(2) Uani 0.365(7) 1 d . . . A 2
H8A H 0.6269 -0.0186 0.2768 0.044 Uiso 0.365(7) 1 calc R . . A 2
C7A C 0.6954(11) 0.158(2) 0.2890(11) 0.040(3) Uani 0.365(7) 1 d . . . A 2
H7A H 0.7407 0.1282 0.2580 0.048 Uiso 0.365(7) 1 calc R . . A 2
C6A C 0.6952(10) 0.299(2) 0.3299(11) 0.0345(18) Uani 0.365(7) 1 d . . . A 2
H6A H 0.7416 0.3629 0.3284 0.041 Uiso 0.365(7) 1 calc R . . A 2
C5A C 0.6280(13) 0.330(3) 0.3676(14) 0.0252(19) Uani 0.365(7) 1 d . . . A 2
F1 F 0.1641(3) 0.4277(4) 0.3657(3) 0.0597(16) Uani 0.716(7) 1 d . . . B 1
F2 F 0.1881(4) 0.2178(9) 0.3243(4) 0.094(3) Uani 0.598(8) 1 d . . . B 1
F3 F 0.1634(6) 0.2817(7) 0.4425(3) 0.087(3) Uani 0.598(8) 1 d . . . B 1
B4 B 0.1404(4) 0.2761(7) 0.3744(3) 0.0430(14) Uani 1 1 d . . . . .
F7 F 0.0646(5) 0.3177(13) 0.3465(8) 0.163(5) Uani 0.598(8) 1 d . . . B 1
F7A F 0.0941(5) 0.2519(9) 0.4370(4) 0.046(2) Uani 0.402(8) 1 d . . . B 2
F3A F 0.2228(5) 0.2107(8) 0.3971(5) 0.055(3) Uani 0.402(8) 1 d . . . B 2
F2A F 0.1179(7) 0.2268(10) 0.3130(4) 0.068(4) Uani 0.402(8) 1 d . . . B 2
F1A F 0.0927(7) 0.1213(12) 0.3812(7) 0.060(4) Uani 0.284(7) 1 d . . . B 2

loop_
_atom_site_aniso_label
_atom_site_aniso_U_11
_atom_site_aniso_U_22
_atom_site_aniso_U_33
_atom_site_aniso_U_23
_atom_site_aniso_U_13
_atom_site_aniso_U_12
Ni1 0.0286(4) 0.0165(4) 0.0426(4) 0.0024(4) -0.0214(3) -0.0038(4)
P1 0.0389(7) 0.0274(6) 0.0490(7) 0.0144(6) -0.0159(5) 0.0003(6)
P2 0.0246(16) 0.0319(13) 0.0243(17) -0.0067(13) 0.0037(10) -0.0153(12)
C1 0.023(5) 0.101(8) 0.038(6) -0.036(5) -0.004(3) 0.003(5)
C2 0.068(5) 0.030(3) 0.055(7) -0.015(6) 0.031(6) -0.027(3)
C3 0.032(3) 0.049(3) 0.069(3) 0.019(3) -0.009(2) 0.003(2)
C4 0.065(4) 0.050(4) 0.078(4) 0.039(3) -0.015(3) 0.009(3)
C5 0.015(7) 0.034(5) 0.027(5) 0.019(3) 0.006(4) 0.002(6)
C6 0.018(6) 0.037(6) 0.048(3) 0.029(4) 0.000(4) -0.010(4)
C7 0.030(8) 0.056(6) 0.035(3) 0.018(4) 0.005(6) 0.025(6)
C8 0.040(7) 0.038(6) 0.033(3) 0.002(3) -0.023(5) 0.000(5)
C9 0.040(8) 0.036(5) 0.031(6) -0.002(4) -0.005(4) -0.008(5)
C10 0.015(6) 0.025(5) 0.031(4) 0.004(3) -0.004(4) -0.011(4)
C2A 0.068(5) 0.030(3) 0.055(7) -0.015(6) 0.031(6) -0.027(3)
C1A 0.023(5) 0.101(8) 0.038(6) -0.036(5) -0.004(3) 0.003(5)
P2A 0.017(3) 0.023(2) 0.035(4) -0.007(3) -0.0078(19) -0.0014(19)
C10A 0.015(6) 0.025(5) 0.031(4) 0.004(3) -0.004(4) -0.011(4)
C9A 0.040(8) 0.036(5) 0.031(6) -0.002(4) -0.005(4) -0.008(5)
C8A 0.040(7) 0.038(6) 0.033(3) 0.002(3) -0.023(5) 0.000(5)
C7A 0.030(8) 0.056(6) 0.035(3) 0.018(4) 0.005(6) 0.025(6)
C6A 0.018(6) 0.037(6) 0.048(3) 0.029(4) 0.000(4) -0.010(4)
C5A 0.015(7) 0.034(5) 0.027(5) 0.019(3) 0.006(4) 0.002(6)
F1 0.064(3) 0.023(2) 0.092(3) 0.001(2) -0.002(2) -0.003(2)
F2 0.034(4) 0.163(7) 0.085(5) -0.089(5) 0.012(3) -0.025(4)
F3 0.148(9) 0.076(5) 0.036(3) 0.001(3) 0.006(4) -0.007(5)
B4 0.035(3) 0.050(4) 0.044(4) 0.000(3) 0.003(2) 0.013(3)
F7 0.041(5) 0.193(11) 0.255(13) 0.061(10) -0.008(6) 0.043(6)
F7A 0.043(5) 0.054(5) 0.042(4) 0.009(3) 0.022(3) -0.002(4)
F3A 0.037(5) 0.040(5) 0.087(7) 0.013(4) -0.006(4) 0.004(3)
F2A 0.090(9) 0.082(7) 0.033(4) -0.002(4) -0.016(4) -0.037(6)
F1A 0.049(7) 0.040(7) 0.090(9) 0.016(6) -0.018(6) -0.026(5)

loop_
_atom_type_symbol
_atom_type_description
_atom_type_scat_dispersion_real
_atom_type_scat_dispersion_imag
_atom_type_scat_source
C C 0.0033 0.0016 'International Tables Vol C Tables 4.2.6.8 and 6.1.1.4'
H H 0.0000 0.0000 'International Tables Vol C Tables 4.2.6.8 and 6.1.1.4'
B B 0.0013 0.0007 'International Tables Vol C Tables 4.2.6.8 and 6.1.1.4'
F F 0.0171 0.0103 'International Tables Vol C Tables 4.2.6.8 and 6.1.1.4'
Ni Ni 0.3393 1.1124 'International Tables Vol C Tables 4.2.6.8 and 6.1.1.4'
P P 0.1023 0.0942 'International Tables Vol C Tables 4.2.6.8 and 6.1.1.4'

loop_
_geom_angle_atom_site_label_1
_geom_angle_atom_site_label_2
_geom_angle_atom_site_label_3
_geom_angle
_geom_angle_site_symmetry_1
_geom_angle_site_symmetry_3
P1 Ni1 P1 180.0 . 5_666
P1 Ni1 P2A 101.99(18) 5_666 .
P1 Ni1 P2A 101.99(18) . 5_666
P1 Ni1 P2A 78.01(18) . .
P1 Ni1 P2A 78.01(18) 5_666 5_666
P2 Ni1 P1 90.22(10) . .
P2 Ni1 P1 89.78(10) . 5_666
P2 Ni1 P1 90.22(10) 5_666 5_666
P2 Ni1 P1 89.78(10) 5_666 .
P2 Ni1 P2 180.0 . 5_666
P2A Ni1 P2A 180.0(3) 5_666 .
C3 P1 Ni1 119.67(19) . .
C3 P1 C4 105.6(3) . .
C3 P1 C5 107.1(4) . .
C3 P1 C5A 96.2(8) . .
C4 P1 Ni1 113.7(2) . .
C4 P1 C5 105.6(4) . .
C5 P1 Ni1 104.2(3) . .
C5A P1 Ni1 119.8(5) . .
C5A P1 C4 98.5(7) . .
C1 P2 Ni1 113.4(4) . .
C1 P2 C10 101.6(5) . .
C2 P2 Ni1 121.7(3) . .
C2 P2 C1 105.8(5) . .
C2 P2 C10 104.1(5) . .
C10 P2 Ni1 108.1(3) . .
P2 C1 H1A 109.5 . .
P2 C1 H1B 109.5 . .
P2 C1 H1C 109.5 . .
H1A C1 H1B 109.5 . .
H1A C1 H1C 109.5 . .
H1B C1 H1C 109.5 . .
P2 C2 H2A 109.5 . .
P2 C2 H2B 109.5 . .
P2 C2 H2C 109.5 . .
H2A C2 H2B 109.5 . .
H2A C2 H2C 109.5 . .
H2B C2 H2C 109.5 . .
P1 C3 H3A 109.5 . .
P1 C3 H3B 109.5 . .
P1 C3 H3C 109.5 . .
H3A C3 H3B 109.5 . .
H3A C3 H3C 109.5 . .
H3B C3 H3C 109.5 . .
P1 C4 H4A 109.5 . .
P1 C4 H4B 109.5 . .
P1 C4 H4C 109.5 . .
H4A C4 H4B 109.5 . .
H4A C4 H4C 109.5 . .
H4B C4 H4C 109.5 . .
C6 C5 P1 121.1(6) . .
C10 C5 P1 121.4(8) . .
C10 C5 C6 117.3(11) . .
C5 C6 H6 120.0 . .
C7 C6 C5 119.9(8) . .
C7 C6 H6 120.0 . .
C6 C7 H7 118.8 . .
C6 C7 C8 122.4(9) . .
C8 C7 H7 118.8 . .
C7 C8 H8 121.0 . .
C7 C8 C9 117.9(10) . .
C9 C8 H8 121.0 . .
C8 C9 H9 119.4 . .
C10 C9 C8 121.2(8) . .
C10 C9 H9 119.4 . .
C5 C10 P2 114.0(9) . .
C9 C10 P2 124.9(6) . .
C9 C10 C5 121.1(9) . .
H2AA C2A H2AB 109.5 . .
H2AA C2A H2AC 109.5 . .
H2AB C2A H2AC 109.5 . .
P2A C2A H2AA 109.5 . .
P2A C2A H2AB 109.5 . .
P2A C2A H2AC 109.5 . .
H1AA C1A H1AB 109.5 . .
H1AA C1A H1AC 109.5 . .
H1AB C1A H1AC 109.5 . .
P2A C1A H1AA 109.5 . .
P2A C1A H1AB 109.5 . .
P2A C1A H1AC 109.5 . .
C2A P2A Ni1 118.3(6) . .
C2A P2A C1A 106.2(10) . .
C1A P2A Ni1 109.6(7) . .
C10A P2A Ni1 110.5(8) . .
C10A P2A C2A 106.2(10) . .
C10A P2A C1A 105.2(9) . .
C9A C10A P2A 120.3(14) . .
C5A C10A P2A 122.4(19) . .
C5A C10A C9A 116(2) . .
C10A C9A H9A 121.7 . .
C8A C9A C10A 116.6(17) . .
C8A C9A H9A 121.7 . .
C9A C8A H8A 116.8 . .
C9A C8A C7A 126(2) . .
C7A C8A H8A 116.8 . .
C8A C7A H7A 122.2 . .
C8A C7A C6A 115.5(18) . .
C6A C7A H7A 122.2 . .
C7A C6A H6A 121.9 . .
C5A C6A C7A 116.1(17) . .
C5A C6A H6A 121.9 . .
C10A C5A P1 104.1(15) . .
C6A C5A P1 127.3(18) . .
C6A C5A C10A 129(3) . .
F2 B4 F1 100.2(6) . .
F2 B4 F7 113.8(8) . .
F3 B4 F1 89.0(6) . .
F3 B4 F2 119.7(7) . .
F3 B4 F7 126.4(8) . .
F7 B4 F1 85.6(6) . .
F7A B4 F3A 101.6(6) . .
F7A B4 F1A 62.3(6) . .
F3A B4 F1A 92.2(6) . .
F2A B4 F7A 119.6(8) . .
F2A B4 F3A 110.0(8) . .
F2A B4 F1A 66.3(7) . .
B4 F7A F1A 67.9(6) . .
B4 F2A F1A 69.1(6) . .
F7A F1A B4 49.9(5) . .
F7A F1A F2A 89.6(7) . .
F2A F1A B4 44.6(4) . .

loop_
_geom_bond_atom_site_label_1
_geom_bond_atom_site_label_2
_geom_bond_distance
_geom_bond_site_symmetry_2
Ni1 P1 2.1915(14) 5_666
Ni1 P1 2.1915(14) .
Ni1 P2 2.174(5) 5_666
Ni1 P2 2.174(5) .
Ni1 P2A 2.238(7) .
Ni1 P2A 2.238(7) 5_666
P1 C3 1.814(5) .
P1 C4 1.825(5) .
P1 C5 1.832(14) .
P1 C5A 1.83(3) .
P2 C1 1.807(10) .
P2 C2 1.796(10) .
P2 C10 1.825(11) .
C1 H1A 0.9800 .
C1 H1B 0.9800 .
C1 H1C 0.9800 .
C2 H2A 0.9800 .
C2 H2B 0.9800 .
C2 H2C 0.9800 .
C3 H3A 0.9800 .
C3 H3B 0.9800 .
C3 H3C 0.9800 .
C4 H4A 0.9800 .
C4 H4B 0.9800 .
C4 H4C 0.9800 .
C5 C6 1.445(13) .
C5 C10 1.393(10) .
C6 H6 0.9500 .
C6 C7 1.358(17) .
C7 H7 0.9500 .
C7 C8 1.383(13) .
C8 H8 0.9500 .
C8 C9 1.400(15) .
C9 H9 0.9500 .
C9 C10 1.375(17) .
C2A H2AA 0.9800 .
C2A H2AB 0.9800 .
C2A H2AC 0.9800 .
C2A P2A 1.782(17) .
C1A H1AA 0.9800 .
C1A H1AB 0.9800 .
C1A H1AC 0.9800 .
C1A P2A 1.83(2) .
P2A C10A 1.78(2) .
C10A C9A 1.43(4) .
C10A C5A 1.367(18) .
C9A H9A 0.9500 .
C9A C8A 1.36(3) .
C8A H8A 0.9500 .
C8A C7A 1.36(2) .
C7A H7A 0.9500 .
C7A C6A 1.49(3) .
C6A H6A 0.9500 .
C6A C5A 1.30(2) .
F1 B4 1.462(7) .
F2 B4 1.285(8) .
F3 B4 1.253(8) .
B4 F7 1.367(9) .
B4 F7A 1.345(9) .
B4 F3A 1.508(9) .
B4 F2A 1.225(9) .
B4 F1A 1.630(12) .
F7A F1A 1.557(14) .
F2A F1A 1.598(13) .

loop_
_geom_torsion_atom_site_label_1
_geom_torsion_atom_site_label_2
_geom_torsion_atom_site_label_3
_geom_torsion_atom_site_label_4
_geom_torsion
Ni1 P1 C5 C6 -176.5(8)
Ni1 P1 C5 C10 8.8(11)
Ni1 P1 C5A C10A 10(2)
Ni1 P1 C5A C6A -167.3(18)
Ni1 P2 C10 C5 -10.6(10)
Ni1 P2 C10 C9 172.0(10)
Ni1 P2A C10A C9A 168.5(17)
Ni1 P2A C10A C5A -22(2)
P1 C5 C6 C7 -176.9(8)
P1 C5 C10 P2 1.0(14)
P1 C5 C10 C9 178.5(10)
C1 P2 C10 C5 108.9(10)
C1 P2 C10 C9 -68.4(12)
C2 P2 C10 C5 -141.4(9)
C2 P2 C10 C9 41.3(12)
C3 P1 C5 C6 -48.8(10)
C3 P1 C5 C10 136.6(10)
C3 P1 C5A C10A 140.0(17)
C3 P1 C5A C6A -38(2)
C4 P1 C5 C6 63.4(10)
C4 P1 C5 C10 -111.2(10)
C4 P1 C5A C10A -113.1(17)
C4 P1 C5A C6A 69(2)
C5 P1 C5A C10A 5(3)
C5 P1 C5A C6A -173(6)
C5 C6 C7 C8 0.5(14)
C6 C5 C10 P2 -173.8(8)
C6 C5 C10 C9 3.6(18)
C6 C7 C8 C9 -0.5(15)
C7 C8 C9 C10 2.1(17)
C8 C9 C10 P2 173.4(9)
C8 C9 C10 C5 -3.8(19)
C10 C5 C6 C7 -2.0(16)
C2A P2A C10A C9A 39(2)
C2A P2A C10A C5A -152(2)
C1A P2A C10A C9A -73(2)
C1A P2A C10A C5A 96(2)
P2A C10A C9A C8A 175.2(18)
P2A C10A C5A P1 8(3)
P2A C10A C5A C6A -174(2)
C10A C9A C8A C7A -6(4)
C9A C10A C5A P1 177.6(18)
C9A C10A C5A C6A -5(4)
C9A C8A C7A C6A 5(3)
C8A C7A C6A C5A -3(3)
C7A C6A C5A P1 -179.3(16)
C7A C6A C5A C10A 3(4)
C5A P1 C5 C6 -1(4)
C5A P1 C5 C10 -176(5)
C5A C10A C9A C8A 5(3)
F1 B4 F7A F1A 166.6(7)
F1 B4 F2A F1A -166.5(7)
F1 B4 F1A F7A -71(3)
F1 B4 F1A F2A 76(3)
F2 B4 F7A F1A -34.3(13)
F2 B4 F2A F1A 105.2(8)
F2 B4 F1A F7A 161.1(7)
F2 B4 F1A F2A -51.7(7)
F3 B4 F7A F1A -123.8(8)
F3 B4 F2A F1A 27(3)
F3 B4 F1A F7A 41.5(6)
F3 B4 F1A F2A -171.3(9)
B4 F7A F1A F2A -22.4(6)
B4 F2A F1A F7A 24.5(7)
F7 B4 F7A F1A 85.2(8)
F7 B4 F2A F1A -93.3(8)
F7 B4 F1A F7A -84.5(8)
F7 B4 F1A F2A 62.7(8)
F7A B4 F2A F1A -33.5(9)
F7A B4 F1A F2A 147.2(9)
F3A B4 F7A F1A -86.4(7)
F3A B4 F2A F1A 83.5(7)
F3A B4 F1A F7A 101.9(7)
F3A B4 F1A F2A -110.8(8)
F2A B4 F7A F1A 34.8(9)
F2A B4 F1A F7A -147.2(9)
